data_4313466
loop_
_publ_author_name
'Sanjit Konar'
'Partha Sarathi Mukherjee'
'Michael G. B. Drew'
'Joan Ribas'
'Nirmalendu Ray Chaudhuri'

_publ_section_title
;
 Syntheses of Two New 1D and 3D Networks of Cu(II) and Co(II) Using
 Malonate and Urotropine as Bridging Ligands: Crystal Structures and
 Magnetic Studies
;
_journal_name_full 'Inorganic Chemistry'
_journal_page_first 2545
_journal_page_last 2552
_journal_paper_doi 10.1021/ic020549u
_journal_volume 42
_journal_year 2003
_chemical_formula_sum 'C6 H6 Co N2 O5'
_chemical_formula_weight 245.06
_chemical_name_systematic
;
  ?
;
_space_group_IT_number 44
_symmetry_cell_setting orthorhombic
_symmetry_space_group_name_Hall 'I 2 -2'
_symmetry_space_group_name_H-M 'I m m 2'
_atom_sites_solution_hydrogens geom
_atom_sites_solution_primary direct
_atom_sites_solution_secondary difmap
_audit_creation_method SHELXL-97
_cell_angle_alpha 90.00
_cell_angle_beta 90.000(10)
_cell_angle_gamma 90.00
_cell_formula_units_Z 4
_cell_length_a 7.584(13)
_cell_length_b 15.80(2)
_cell_length_c 6.939(11)
_cell_measurement_temperature 293(2)
_cell_volume 831(2)
_computing_cell_refinement XDS
_computing_data_collection 'XDS (Kabsch, 1991)'
_computing_data_reduction XDS
_computing_molecular_graphics PLATON(Spek,1994)
_computing_structure_refinement 'SHELXL-93 (Sheldrick, 1993)'
_computing_structure_solution 'SHELXS-86 (Sheldrick, 1990)'
_diffrn_ambient_temperature 293(2)
_diffrn_measurement_device 'Marresearch Image Plate'
_diffrn_measurement_method '95 frames at 2^o intervals, counting time 2 min.'
_diffrn_radiation_monochromator graphite
_diffrn_radiation_source 'fine-focus sealed tube'
_diffrn_radiation_type MoK\a
_diffrn_radiation_wavelength 0.71073
_diffrn_reflns_av_R_equivalents 0.0349
_diffrn_reflns_av_sigmaI/netI 0.0274
_diffrn_reflns_limit_h_max 9
_diffrn_reflns_limit_h_min -8
_diffrn_reflns_limit_k_max 19
_diffrn_reflns_limit_k_min -19
_diffrn_reflns_limit_l_max 8
_diffrn_reflns_limit_l_min 0
_diffrn_reflns_number 1278
_diffrn_reflns_theta_max 25.88
_diffrn_reflns_theta_min 2.58
_exptl_absorpt_coefficient_mu 2.061
_exptl_absorpt_correction_T_max 1.000
_exptl_absorpt_correction_T_min 0.731
_exptl_absorpt_correction_type DIFABS
_exptl_crystal_density_diffrn 1.957
_exptl_crystal_density_method 'not measured'
_exptl_crystal_F_000 492
_refine_diff_density_max 0.552
_refine_diff_density_min -0.355
_refine_diff_density_rms 0.091
_refine_ls_abs_structure_details 'Flack H D (1983), Acta Cryst. A39, 876-881'
_refine_ls_abs_structure_Flack 0.12(5)
_refine_ls_extinction_method none
_refine_ls_goodness_of_fit_ref 1.071
_refine_ls_hydrogen_treatment mixed
_refine_ls_matrix_type full
_refine_ls_number_parameters 75
_refine_ls_number_reflns 447
_refine_ls_number_restraints 1
_refine_ls_restrained_S_all 1.070
_refine_ls_R_factor_all 0.0347
_refine_ls_R_factor_gt 0.0319
_refine_ls_shift/su_max 0.034
_refine_ls_shift/su_mean 0.003
_refine_ls_structure_factor_coef Fsqd
_refine_ls_weighting_details 'w=1/[\s^2^(Fo^2^)+(0.0408P)^2^+3.6720P] where P=(Fo^2^+2Fc^2^)/3'
_refine_ls_weighting_scheme calc
_refine_ls_wR_factor_gt 0.0778
_refine_ls_wR_factor_ref 0.0795
_reflns_number_gt 432
_reflns_number_total 447
_reflns_threshold_expression >2sigma(I)
_cod_data_source_file ic020549u_2.cif
_cod_data_source_block 2
_cod_depositor_comments
;
The following automatic conversions were performed:

'_refine_ls_weighting_scheme' value 'calc
w=1/[\s^2^(Fo^2^)+(0.0408P)^2^+3.6720P] where P=(Fo^2^+2Fc^2^)/3' was
changed to 'calc'. New tag '_refine_ls_weighting_details' was
created. The value of the new tag was set to
'w=1/[\s^2^(Fo^2^)+(0.0408P)^2^+3.6720P] where P=(Fo^2^+2Fc^2^)/3'.

Automatic conversion script
Id: cif_fix_values 3143 2015-03-26 13:38:13Z robertas 
;
_cod_original_cell_volume 832(2)
_cod_database_code 4313466

loop_
_symmetry_equiv_pos_as_xyz
'x, y, z'
'x, -y, z'
'-x, -y, z'
'-x, y, z'
'x+1/2, y+1/2, z+1/2'
'x+1/2, -y+1/2, z+1/2'
'-x+1/2, -y+1/2, z+1/2'
'-x+1/2, y+1/2, z+1/2'

loop_
_atom_site_label
_atom_site_type_symbol
_atom_site_fract_x
_atom_site_fract_y
_atom_site_fract_z
_atom_site_U_iso_or_equiv
_atom_site_adp_type
_atom_site_occupancy
_atom_site_calc_flag
_atom_site_refinement_flags
_atom_site_disorder_assembly
_atom_site_disorder_group
Co1 Co 0.0000 0.19558(6) 0.0009(2) 0.0172(3) Uani 1 d S . .
O11 O 0.2151(6) 0.1387(2) 0.1429(6) 0.0217(9) Uani 1 d . . .
O12 O 0.3138(5) 0.2405(2) 0.3375(6) 0.0250(10) Uani 1 d . . .
C13 C 0.3314(7) 0.1708(3) 0.2466(9) 0.0204(12) Uani 1 d . . .
C14 C 0.5000 0.1209(5) 0.2720(14) 0.0219(18) Uani 1 d S . .
H14A H 0.5000 0.0963 0.4000 0.026 Uiso 1 calc SR . .
H14B H 0.5000 0.0747 0.1800 0.026 Uiso 1 calc SR . .
O100 O 0.0000 0.2956(4) 0.2110(10) 0.0253(14) Uani 1 d S . .
N31 N 0.0000 0.0795(4) -0.1786(9) 0.0178(14) Uani 1 d S . .
C32 C 0.1590(8) 0.0753(3) -0.3046(9) 0.0239(13) Uani 1 d . . .
H32A H 0.1633 0.1255 -0.3846 0.029 Uiso 1 calc R . .
H32B H 0.2638 0.0749 -0.2244 0.029 Uiso 1 calc R . .
N33 N 0.1605(10) 0.0000 -0.4290(9) 0.0251(17) Uani 1 d S . .
C34 C 0.0000 0.0000 -0.0593(17) 0.020(3) Uani 1 d S . .
H34A H 0.1033 0.0000 0.0231 0.025 Uiso 0.50 calc SPR . .
H34B H -0.1033 0.0000 0.0231 0.025 Uiso 0.50 calc SPR . .
C35 C 0.0000 0.0000 -0.5470(17) 0.030(3) Uani 1 d S . .
H35A H 0.0000 -0.0496 -0.6292 0.036 Uiso 0.50 calc SPR . .
H35B H 0.0000 0.0496 -0.6292 0.036 Uiso 0.50 calc SPR . .

loop_
_atom_site_aniso_label
_atom_site_aniso_U_11
_atom_site_aniso_U_22
_atom_site_aniso_U_33
_atom_site_aniso_U_23
_atom_site_aniso_U_13
_atom_site_aniso_U_12
Co1 0.0157(5) 0.0185(4) 0.0175(5) 0.0009(5) 0.000 0.000
O11 0.022(2) 0.0186(18) 0.025(2) -0.0028(16) -0.007(2) -0.0033(16)
O12 0.021(2) 0.0189(18) 0.035(2) -0.0090(17) -0.004(2) 0.0030(16)
C13 0.021(3) 0.018(2) 0.022(3) 0.000(2) 0.003(3) -0.003(2)
C14 0.017(4) 0.018(4) 0.031(5) 0.000(3) 0.000 0.000
O100 0.023(3) 0.028(3) 0.025(3) -0.002(2) 0.000 0.000
N31 0.020(3) 0.019(3) 0.014(3) -0.002(3) 0.000 0.000
C32 0.024(3) 0.022(3) 0.025(3) -0.003(2) 0.002(3) -0.005(2)
N33 0.031(4) 0.022(3) 0.023(4) 0.000 0.012(4) 0.000
C34 0.025(6) 0.018(5) 0.018(6) 0.000 0.000 0.000
C35 0.047(8) 0.024(6) 0.018(8) 0.000 0.000 0.000

loop_
_atom_type_symbol
_atom_type_description
_atom_type_scat_dispersion_real
_atom_type_scat_dispersion_imag
_atom_type_scat_source
C C 0.0033 0.0016 'International Tables Vol C Tables 4.2.6.8 and 6.1.1.4'
H H 0.0000 0.0000 'International Tables Vol C Tables 4.2.6.8 and 6.1.1.4'
N N 0.0061 0.0033 'International Tables Vol C Tables 4.2.6.8 and 6.1.1.4'
O O 0.0106 0.0060 'International Tables Vol C Tables 4.2.6.8 and 6.1.1.4'
Co Co 0.3494 0.9721 'International Tables Vol C Tables 4.2.6.8 and 6.1.1.4'

loop_
_geom_angle_atom_site_label_1
_geom_angle_atom_site_label_2
_geom_angle_atom_site_label_3
_geom_angle
_geom_angle_site_symmetry_1
_geom_angle_site_symmetry_3
_geom_angle_publ_flag
O12 Co1 O12 85.9(3) 7_554 6_454 ?
O12 Co1 O11 172.19(17) 7_554 4 ?
O12 Co1 O11 86.33(19) 6_454 4 ?
O12 Co1 O11 86.33(19) 7_554 . ?
O12 Co1 O11 172.19(17) 6_454 . ?
O11 Co1 O11 101.5(3) 4 . ?
O12 Co1 O100 90.73(19) 7_554 . ?
O12 Co1 O100 90.73(19) 6_454 . ?
O11 Co1 O100 89.78(17) 4 . ?
O11 Co1 O100 89.78(17) . . ?
O12 Co1 N31 95.51(19) 7_554 . ?
O12 Co1 N31 95.51(19) 6_454 . ?
O11 Co1 N31 84.83(16) 4 . ?
O11 Co1 N31 84.83(16) . . ?
O100 Co1 N31 171.5(2) . . ?
C13 O11 Co1 130.2(3) . . ?
C13 O12 Co1 128.2(4) . 6 ?
O11 C13 O12 124.2(5) . . ?
O11 C13 C14 117.0(5) . . ?
O12 C13 C14 118.7(5) . . ?
C13 C14 C13 115.5(6) 4_655 . ?
C32 N31 C32 108.0(6) . 4 ?
C32 N31 C34 106.6(4) . . ?
C32 N31 C34 106.6(4) 4 . ?
C32 N31 Co1 111.5(3) . . ?
C32 N31 Co1 111.5(3) 4 . ?
C34 N31 Co1 112.5(5) . . ?
N33 C32 N31 112.7(5) . . ?
C35 N33 C32 108.8(5) . . ?
C35 N33 C32 108.8(5) . 2 ?
C32 N33 C32 108.0(6) . 2 ?
N31 C34 N31 113.2(9) 2 . ?
N33 C35 N33 112.2(9) . 3 ?

loop_
_geom_bond_atom_site_label_1
_geom_bond_atom_site_label_2
_geom_bond_distance
_geom_bond_site_symmetry_2
_geom_bond_publ_flag
Co1 O12 2.073(5) 7_554 ?
Co1 O12 2.073(5) 6_454 ?
Co1 O11 2.107(5) 4 ?
Co1 O11 2.107(5) . ?
Co1 O100 2.150(7) . ?
Co1 N31 2.218(7) . ?
O11 C13 1.246(7) . ?
O12 C13 1.277(7) . ?
O12 Co1 2.073(5) 6 ?
C13 C14 1.512(7) . ?
C14 C13 1.512(7) 4_655 ?
N31 C32 1.491(7) . ?
N31 C32 1.491(7) 4 ?
N31 C34 1.504(9) . ?
C32 N33 1.470(6) . ?
N33 C35 1.467(10) . ?
N33 C32 1.470(6) 2 ?
C34 N31 1.504(9) 2 ?
C35 N33 1.467(10) 3 ?
